data_4326914
loop_
_publ_author_name
'Ashley M. Wright'
'Guang Wu'
'Trevor W. Hayton'

_publ_section_title
;
 Late-Metal Nitrosyl Cations: Synthesis and Reactivity of
 [Ni(NO)(MeNO2)3][PF6]
;
_journal_name_full 'Inorganic Chemistry'
_journal_page_first 11746
_journal_page_last 11753
_journal_paper_doi 10.1021/ic201821t
_journal_volume 50
_journal_year 2011
_chemical_formula_sum 'C4 H9 F6 N4 Ni O7 P'
_chemical_formula_weight 428.83
_chemical_name_systematic
; 
tris nitromethane nitrosyl nickel hexafluorophosphate
;
_space_group_IT_number 170
_symmetry_cell_setting hexagonal
_symmetry_space_group_name_Hall 'P 65'
_symmetry_space_group_name_H-M 'P 65'
_atom_sites_solution_hydrogens geom
_atom_sites_solution_primary direct
_atom_sites_solution_secondary difmap
_audit_creation_method SHELXL-97
_cell_angle_alpha 90.00
_cell_angle_beta 90.00
_cell_angle_gamma 120.00
_cell_formula_units_Z 6
_cell_length_a 17.4863(5)
_cell_length_b 17.4863(5)
_cell_length_c 8.5815(5)
_cell_measurement_temperature 150(2)
_cell_volume 2272.43(16)
_computing_structure_refinement 'SHELXL-97 (Sheldrick, 2008)'
_computing_structure_solution 'SHELXS-97 (Sheldrick, 2008)'
_diffrn_ambient_temperature 150(2)
_diffrn_measured_fraction_theta_full 1.000
_diffrn_measured_fraction_theta_max 1.000
_diffrn_measurement_device_type 'CCD detector'
_diffrn_measurement_method 'Omega scan'
_diffrn_radiation_monochromator graphite
_diffrn_radiation_source 'fine-focus sealed tube'
_diffrn_radiation_type MoK\a
_diffrn_radiation_wavelength 0.71073
_diffrn_reflns_av_R_equivalents 0.0585
_diffrn_reflns_av_sigmaI/netI 0.0429
_diffrn_reflns_limit_h_max 21
_diffrn_reflns_limit_h_min -21
_diffrn_reflns_limit_k_max 20
_diffrn_reflns_limit_k_min -21
_diffrn_reflns_limit_l_max 10
_diffrn_reflns_limit_l_min -10
_diffrn_reflns_number 19641
_diffrn_reflns_theta_full 26.31
_diffrn_reflns_theta_max 26.31
_diffrn_reflns_theta_min 1.34
_exptl_absorpt_coefficient_mu 1.491
_exptl_absorpt_correction_T_max 0.755
_exptl_absorpt_correction_T_min 0.382
_exptl_absorpt_correction_type empirical
_exptl_absorpt_process_details psi-scan
_exptl_crystal_colour blue
_exptl_crystal_density_diffrn 1.880
_exptl_crystal_description needle
_exptl_crystal_F_000 1284
_exptl_crystal_size_max 0.60
_exptl_crystal_size_mid 0.30
_exptl_crystal_size_min 0.20
_refine_diff_density_max 0.911
_refine_diff_density_min -0.362
_refine_diff_density_rms 0.114
_refine_ls_abs_structure_details 'Flack H D (1983), Acta Cryst. A39, 876-881'
_refine_ls_abs_structure_Flack 0.52(3)
_refine_ls_extinction_method none
_refine_ls_goodness_of_fit_ref 1.087
_refine_ls_hydrogen_treatment constr
_refine_ls_matrix_type full
_refine_ls_number_parameters 213
_refine_ls_number_reflns 3093
_refine_ls_number_restraints 1
_refine_ls_restrained_S_all 1.086
_refine_ls_R_factor_all 0.0755
_refine_ls_R_factor_gt 0.0541
_refine_ls_shift/su_max 0.002
_refine_ls_shift/su_mean 0.000
_refine_ls_structure_factor_coef Fsqd
_refine_ls_weighting_details 'calc w=1/[\s^2^(Fo^2^)+(0.0972P)^2^+0.0000P] where P=(Fo^2^+2Fc^2^)/3'
_refine_ls_weighting_scheme calc
_refine_ls_wR_factor_gt 0.1361
_refine_ls_wR_factor_ref 0.1550
_reflns_number_gt 2439
_reflns_number_total 3093
_reflns_threshold_expression >2sigma(I)
_cod_data_source_file ic201821t_si_001_1.cif
_cod_data_source_block complex_1
_cod_original_cell_volume 2272.42(16)
_cod_database_code 4326914

loop_
_symmetry_equiv_pos_as_xyz
'x, y, z'
'-y, x-y, z+2/3'
'-x+y, -x, z+1/3'
'-x, -y, z+1/2'
'y, -x+y, z+1/6'
'x-y, x, z+5/6'

loop_
_atom_site_label
_atom_site_type_symbol
_atom_site_fract_x
_atom_site_fract_y
_atom_site_fract_z
_atom_site_U_iso_or_equiv
_atom_site_adp_type
_atom_site_occupancy
_atom_site_symmetry_multiplicity
_atom_site_calc_flag
_atom_site_refinement_flags
Ni1 Ni 0.93125(6) 0.27842(5) 0.06404(9) 0.0450(3) Uani 1 1 d .
P2 P 0.73274(10) 0.19944(10) 0.59152(19) 0.0409(4) Uani 1 1 d .
O2 O 1.0015(2) 0.4137(2) 0.0802(5) 0.0398(9) Uani 1 1 d .
O5 O 0.9476(3) 0.4158(3) -0.1410(5) 0.0572(13) Uani 1 1 d .
N3 N 0.9928(3) 0.4535(3) -0.0335(6) 0.0371(11) Uani 1 1 d .
O4 O 0.9595(3) 0.2872(3) 0.2974(5) 0.0431(10) Uani 1 1 d .
O3 O 0.8238(3) 0.2916(3) 0.1036(5) 0.0476(11) Uani 1 1 d .
N4 N 0.9618(3) 0.2267(4) 0.3644(7) 0.0486(13) Uani 1 1 d .
F4 F 0.8244(3) 0.2672(4) 0.6657(7) 0.0911(16) Uani 1 1 d .
N2 N 0.7490(4) 0.2246(3) 0.1139(6) 0.0438(12) Uani 1 1 d .
F1 F 0.6417(3) 0.1336(4) 0.5099(7) 0.0959(17) Uani 1 1 d .
O6 O 0.7395(4) 0.1514(3) 0.1118(7) 0.0666(14) Uani 1 1 d .
C2 C 1.0422(4) 0.5515(4) -0.0269(7) 0.0471(15) Uani 1 1 d .
H2A H 1.0958 0.5737 -0.0859 0.071 Uiso 1 1 calc R
H2B H 1.0562 0.5704 0.0795 0.071 Uiso 1 1 calc R
H2C H 1.0065 0.5739 -0.0701 0.071 Uiso 1 1 calc R
F2 F 0.7319(5) 0.2800(4) 0.5102(12) 0.143(3) Uani 1 1 d .
F6 F 0.6833(4) 0.2095(5) 0.7331(9) 0.140(3) Uani 1 1 d .
F3 F 0.7835(3) 0.1899(4) 0.4489(6) 0.0935(18) Uani 1 1 d .
O7 O 0.9431(5) 0.1577(4) 0.3019(8) 0.0842(18) Uani 1 1 d .
F5 F 0.7360(6) 0.1210(5) 0.6651(9) 0.142(3) Uani 1 1 d .
N1 N 0.9361(6) 0.2082(5) -0.0539(8) 0.077(2) Uani 1 1 d .
C1 C 0.6740(4) 0.2402(5) 0.1267(10) 0.061(2) Uani 1 1 d .
H1A H 0.6458 0.2310 0.0270 0.092 Uiso 1 1 calc R
H1B H 0.6949 0.2998 0.1602 0.092 Uiso 1 1 calc R
H1C H 0.6324 0.1999 0.2013 0.092 Uiso 1 1 calc R
C3 C 0.9861(5) 0.2399(6) 0.5326(9) 0.065(2) Uani 1 1 d .
H3A H 0.9400 0.2412 0.5912 0.097 Uiso 1 1 calc R
H3B H 1.0402 0.2948 0.5460 0.097 Uiso 1 1 calc R
H3C H 0.9937 0.1922 0.5690 0.097 Uiso 1 1 calc R
O1 O 0.9368(9) 0.1539(7) -0.1263(10) 0.167(5) Uani 1 1 d .
C4 C 1.0286(11) 0.0262(15) 0.855(8) 0.146(13) Uani 1 1 d .

loop_
_atom_site_aniso_label
_atom_site_aniso_U_11
_atom_site_aniso_U_22
_atom_site_aniso_U_33
_atom_site_aniso_U_23
_atom_site_aniso_U_13
_atom_site_aniso_U_12
Ni1 0.0523(5) 0.0387(4) 0.0446(4) -0.0009(3) 0.0046(4) 0.0233(4)
P2 0.0378(8) 0.0335(8) 0.0435(8) 0.0000(6) 0.0065(6) 0.0118(6)
O2 0.040(2) 0.041(2) 0.039(2) 0.0089(19) 0.0008(18) 0.0203(18)
O5 0.055(3) 0.056(3) 0.041(3) 0.009(2) -0.012(2) 0.012(2)
N3 0.031(3) 0.042(3) 0.036(2) 0.007(2) 0.003(2) 0.016(2)
O4 0.045(2) 0.034(2) 0.046(2) 0.0085(17) 0.0009(18) 0.0176(19)
O3 0.041(2) 0.036(2) 0.056(3) 0.0031(19) 0.0010(19) 0.0109(19)
N4 0.039(3) 0.047(3) 0.059(4) 0.012(3) 0.000(2) 0.021(2)
F4 0.059(3) 0.094(4) 0.091(4) -0.023(3) -0.010(3) 0.016(3)
N2 0.046(3) 0.031(3) 0.040(3) 0.008(2) -0.002(2) 0.009(2)
F1 0.051(3) 0.097(4) 0.103(4) -0.027(3) -0.011(3) 0.010(2)
O6 0.070(3) 0.037(3) 0.078(4) -0.004(2) -0.005(3) 0.015(2)
C2 0.049(4) 0.047(4) 0.042(3) 0.004(3) 0.005(3) 0.022(3)
F2 0.157(6) 0.082(4) 0.209(9) 0.024(5) -0.037(6) 0.075(4)
F6 0.089(4) 0.146(6) 0.134(5) -0.066(5) 0.055(4) 0.021(4)
F3 0.061(3) 0.120(4) 0.078(3) -0.033(3) 0.016(2) 0.029(3)
O7 0.120(5) 0.053(3) 0.097(5) 0.002(3) 0.003(4) 0.057(4)
F5 0.188(8) 0.093(4) 0.134(6) 0.053(4) -0.010(5) 0.062(5)
N1 0.124(6) 0.081(5) 0.053(4) -0.008(3) 0.004(4) 0.072(5)
C1 0.036(4) 0.056(4) 0.080(5) 0.014(4) 0.000(3) 0.014(3)
C3 0.061(4) 0.081(5) 0.065(5) 0.018(4) -0.001(4) 0.045(4)
O1 0.365(17) 0.158(8) 0.074(5) -0.020(5) 0.009(7) 0.202(11)
C4 0.054(7) 0.067(10) 0.30(3) -0.086(19) 0.031(14) 0.019(6)

loop_
_atom_type_symbol
_atom_type_description
_atom_type_scat_dispersion_real
_atom_type_scat_dispersion_imag
_atom_type_scat_source
C C 0.0033 0.0016 'International Tables Vol C Tables 4.2.6.8 and 6.1.1.4'
H H 0.0000 0.0000 'International Tables Vol C Tables 4.2.6.8 and 6.1.1.4'
N N 0.0061 0.0033 'International Tables Vol C Tables 4.2.6.8 and 6.1.1.4'
O O 0.0106 0.0060 'International Tables Vol C Tables 4.2.6.8 and 6.1.1.4'
F F 0.0171 0.0103 'International Tables Vol C Tables 4.2.6.8 and 6.1.1.4'
P P 0.1023 0.0942 'International Tables Vol C Tables 4.2.6.8 and 6.1.1.4'
Ni Ni 0.3393 1.1124 'International Tables Vol C Tables 4.2.6.8 and 6.1.1.4'

loop_
_geom_angle_atom_site_label_1
_geom_angle_atom_site_label_2
_geom_angle_atom_site_label_3
_geom_angle
_geom_angle_site_symmetry_1
_geom_angle_site_symmetry_3
N1 Ni1 O3 126.2(3) . .
N1 Ni1 O4 124.2(3) . .
O3 Ni1 O4 91.75(18) . .
N1 Ni1 O2 133.2(3) . .
O3 Ni1 O2 85.03(16) . .
O4 Ni1 O2 82.25(16) . .
F5 P2 F6 92.9(5) . .
F5 P2 F3 87.2(4) . .
F6 P2 F3 179.5(4) . .
F5 P2 F4 91.6(4) . .
F6 P2 F4 90.8(3) . .
F3 P2 F4 88.8(3) . .
F5 P2 F2 177.6(5) . .
F6 P2 F2 89.4(5) . .
F3 P2 F2 90.4(5) . .
F4 P2 F2 88.1(4) . .
F5 P2 F1 90.3(4) . .
F6 P2 F1 90.8(3) . .
F3 P2 F1 89.6(3) . .
F4 P2 F1 177.5(3) . .
F2 P2 F1 90.0(4) . .
N3 O2 Ni1 114.8(4) . .
O5 N3 O2 122.2(5) . .
O5 N3 C2 121.0(5) . .
O2 N3 C2 116.8(5) . .
N4 O4 Ni1 120.4(4) . .
N2 O3 Ni1 120.0(4) . .
O7 N4 O4 123.2(6) . .
O7 N4 C3 120.0(6) . .
O4 N4 C3 116.9(6) . .
O6 N2 O3 121.2(6) . .
O6 N2 C1 122.3(6) . .
O3 N2 C1 116.4(5) . .
N3 C2 H2A 109.5 . .
N3 C2 H2B 109.5 . .
H2A C2 H2B 109.5 . .
N3 C2 H2C 109.5 . .
H2A C2 H2C 109.5 . .
H2B C2 H2C 109.5 . .
O1 N1 Ni1 174.1(8) . .
N2 C1 H1A 109.5 . .
N2 C1 H1B 109.5 . .
H1A C1 H1B 109.5 . .
N2 C1 H1C 109.5 . .
H1A C1 H1C 109.5 . .
H1B C1 H1C 109.5 . .
N4 C3 H3A 109.5 . .
N4 C3 H3B 109.5 . .
H3A C3 H3B 109.5 . .
N4 C3 H3C 109.5 . .
H3A C3 H3C 109.5 . .
H3B C3 H3C 109.5 . .
C4 C4 C4 161.7(5) 6_544 5_665

loop_
_geom_bond_atom_site_label_1
_geom_bond_atom_site_label_2
_geom_bond_distance
_geom_bond_site_symmetry_2
Ni1 N1 1.626(6) .
Ni1 O3 2.031(5) .
Ni1 O4 2.050(4) .
Ni1 O2 2.053(4) .
P2 F5 1.537(7) .
P2 F6 1.552(5) .
P2 F3 1.569(5) .
P2 F4 1.574(5) .
P2 F2 1.579(6) .
P2 F1 1.587(5) .
O2 N3 1.252(6) .
O5 N3 1.179(6) .
N3 C2 1.485(8) .
O4 N4 1.222(7) .
O3 N2 1.248(7) .
N4 O7 1.207(8) .
N4 C3 1.490(10) .
N2 O6 1.205(7) .
N2 C1 1.471(9) .
C2 H2A 0.9600 .
C2 H2B 0.9600 .
C2 H2C 0.9600 .
N1 O1 1.139(9) .
C1 H1A 0.9600 .
C1 H1B 0.9600 .
C1 H1C 0.9600 .
C3 H3A 0.9600 .
C3 H3B 0.9600 .
C3 H3C 0.9600 .
C4 C4 1.509(4) 6_544
C4 C4 1.509(4) 5_665
